data_1565941
loop_
_publ_author_name
'Wildner, Manfred'
'Zakharov, Boris A.'
'Bogdanov, Nikita E.'
'Talla, Dominik'
'Boldyreva, Elena V.'
'Miletich, Ronald'

_publ_section_title
;
 Crystallography relevant to Mars and Galilean icy moons: crystal behavior
 of kieserite-type monohydrate sulfates at extraterrestrial conditions
 down to 15 K
;
_journal_issue 2
_journal_name_full IUCrJ
_journal_page_first 194
_journal_page_last 203
_journal_paper_doi 10.1107/S2052252521012720
_journal_volume 9
_journal_year 2022
_chemical_formula_sum 'Fe0 H2 Mg O5 S'
_chemical_formula_weight 138.39
_space_group_crystal_system monoclinic
_space_group_IT_number 15
_space_group_name_Hall '-C 2yc'
_space_group_name_H-M_alt 'C 1 2/c 1'
_atom_sites_solution_hydrogens difmap
_audit_creation_method SHELXL-2017/1
_cell_angle_alpha 90
_cell_angle_beta 118.112(10)
_cell_angle_gamma 90
_cell_formula_units_Z 4
_cell_length_a 6.9227(10)
_cell_length_b 7.6212(10)
_cell_length_c 7.6488(10)
_cell_measurement_temperature 313(2)
_cell_volume 355.94(9)
_computing_structure_refinement 'SHELXL-2017/1 (Sheldrick, 2017)'
_diffrn_ambient_temperature 313(2)
_diffrn_measured_fraction_theta_full 0.997
_diffrn_measured_fraction_theta_max 0.999
_diffrn_radiation_type MoK\a
_diffrn_radiation_wavelength 0.71073
_diffrn_reflns_av_R_equivalents 0.0209
_diffrn_reflns_av_unetI/netI 0.0111
_diffrn_reflns_Laue_measured_fraction_full 0.997
_diffrn_reflns_Laue_measured_fraction_max 0.999
_diffrn_reflns_limit_h_max 12
_diffrn_reflns_limit_h_min -12
_diffrn_reflns_limit_k_max 13
_diffrn_reflns_limit_k_min -13
_diffrn_reflns_limit_l_max 13
_diffrn_reflns_limit_l_min -13
_diffrn_reflns_number 9957
_diffrn_reflns_point_group_measured_fraction_full 0.997
_diffrn_reflns_point_group_measured_fraction_max 0.999
_diffrn_reflns_theta_full 25.242
_diffrn_reflns_theta_max 39.988
_diffrn_reflns_theta_min 4.232
_exptl_absorpt_coefficient_mu 0.967
_exptl_absorpt_correction_T_max 0.7479
_exptl_absorpt_correction_T_min 0.6849
_exptl_absorpt_correction_type multi-scan
_exptl_absorpt_process_details
;
 SADABS 2016/2: Krause, L., Herbst-Irmer, R., Sheldrick G.M. & Stalke D.,
 J. Appl. Cryst. 48 (2015) 3-10
;
_exptl_crystal_density_diffrn 2.582
_exptl_crystal_F_000 280
_refine_diff_density_max 0.470
_refine_diff_density_min -0.366
_refine_diff_density_rms 0.071
_refine_ls_extinction_coef 0.004(2)
_refine_ls_extinction_expression Fc^*^=kFc[1+0.001xFc^2^\l^3^/sin(2\q)]^-1/4^
_refine_ls_extinction_method 'SHELXL-2017/1 (Sheldrick 2017)'
_refine_ls_goodness_of_fit_ref 1.180
_refine_ls_hydrogen_treatment refall
_refine_ls_matrix_type full
_refine_ls_number_parameters 40
_refine_ls_number_reflns 1103
_refine_ls_number_restraints 0
_refine_ls_restrained_S_all 1.180
_refine_ls_R_factor_all 0.0185
_refine_ls_R_factor_gt 0.0172
_refine_ls_shift/su_max 0.000
_refine_ls_shift/su_mean 0.000
_refine_ls_structure_factor_coef Fsqd
_refine_ls_weighting_details 'w=1/[\s^2^(Fo^2^)+(0.0200P)^2^+0.2200P] where P=(Fo^2^+2Fc^2^)/3'
_refine_ls_weighting_scheme calc
_refine_ls_wR_factor_gt 0.0480
_refine_ls_wR_factor_ref 0.0484
_reflns_Friedel_coverage 0.000
_reflns_number_gt 1049
_reflns_number_total 1103
_reflns_threshold_expression 'I > 2\s(I)'
_cod_data_source_file lt5044.cif
_cod_data_source_block MgSO4H2O_N2_313K
_cod_depositor_comments 'Adding full bibliography for 1565934--1565967.cif.'
_cod_original_sg_symbol_H-M 'C 2/c'
_cod_database_code 1565941
_shelx_shelxl_version_number 2017/1
_shelx_space_group_comment
;
The symmetry employed for this shelxl refinement is uniquely defined
by the following loop, which should always be used as a source of
symmetry information in preference to the above space-group names.
They are only intended as comments.
;

loop_
_space_group_symop_operation_xyz
'x, y, z'
'-x, y, -z+1/2'
'x+1/2, y+1/2, z'
'-x+1/2, y+1/2, -z+1/2'
'-x, -y, -z'
'x, -y, z-1/2'
'-x+1/2, -y+1/2, -z'
'x+1/2, -y+1/2, z-1/2'

loop_
_atom_site_label
_atom_site_type_symbol
_atom_site_fract_x
_atom_site_fract_y
_atom_site_fract_z
_atom_site_U_iso_or_equiv
_atom_site_adp_type
_atom_site_occupancy
_atom_site_site_symmetry_order
_atom_site_calc_flag
_atom_site_refinement_flags_posn
_atom_site_refinement_flags_adp
_atom_site_refinement_flags_occupancy
_atom_site_disorder_assembly
_atom_site_disorder_group
Mg Mg 0.000000 0.500000 0.000000 0.00852(7) Uani 1 2 d S . P . .
S S 0.000000 0.15461(3) 0.250000 0.00684(5) Uani 1 2 d S T P . .
O1 O 0.17585(8) 0.04442(7) 0.39411(8) 0.01380(9) Uani 1 1 d . . . . .
O2 O 0.09120(9) 0.26743(7) 0.14908(8) 0.01257(9) Uani 1 1 d . . . . .
O3 O 0.000000 0.63534(10) 0.250000 0.01125(11) Uani 1 2 d S T P . .
H H 0.103(2) 0.703(2) 0.293(2) 0.028(4) Uiso 1 1 d . . . . .

loop_
_atom_site_aniso_label
_atom_site_aniso_U_11
_atom_site_aniso_U_22
_atom_site_aniso_U_33
_atom_site_aniso_U_23
_atom_site_aniso_U_13
_atom_site_aniso_U_12
Mg 0.00750(13) 0.00876(13) 0.00858(13) 0.00055(9) 0.00319(10) -0.00057(9)
S 0.00519(8) 0.00655(8) 0.00819(8) 0.000 0.00267(6) 0.000
O1 0.00842(18) 0.0155(2) 0.0157(2) 0.00690(16) 0.00418(15) 0.00412(15)
O2 0.0126(2) 0.01123(18) 0.0167(2) 0.00498(15) 0.00915(17) 0.00131(14)
O3 0.0110(3) 0.0123(3) 0.0110(2) 0.000 0.0056(2) 0.000

loop_
_atom_type_symbol
_atom_type_description
_atom_type_scat_dispersion_real
_atom_type_scat_dispersion_imag
_atom_type_scat_source
O O 0.0106 0.0060 'International Tables Vol C Tables 4.2.6.8 and 6.1.1.4'
H H 0.0000 0.0000 'International Tables Vol C Tables 4.2.6.8 and 6.1.1.4'
S S 0.1246 0.1234 'International Tables Vol C Tables 4.2.6.8 and 6.1.1.4'
Mg Mg 0.0486 0.0363 'International Tables Vol C Tables 4.2.6.8 and 6.1.1.4'
Fe Fe 0.3463 0.8444 'International Tables Vol C Tables 4.2.6.8 and 6.1.1.4'

loop_
_geom_angle_atom_site_label_1
_geom_angle_atom_site_label_2
_geom_angle_atom_site_label_3
_geom_angle
_geom_angle_site_symmetry_1
_geom_angle_site_symmetry_3
_geom_angle_publ_flag
O1 Mg O1 180.0 8_455 4 ?
O1 Mg O2 94.08(2) 8_455 . ?
O1 Mg O2 85.92(2) 4 . ?
O1 Mg O2 85.92(2) 8_455 5_565 ?
O1 Mg O2 94.08(2) 4 5_565 ?
O2 Mg O2 180.0 . 5_565 ?
O1 Mg O3 88.384(18) 8_455 . ?
O1 Mg O3 91.616(18) 4 . ?
O2 Mg O3 92.80(2) . . ?
O2 Mg O3 87.20(2) 5_565 . ?
O1 Mg O3 91.616(18) 8_455 5_565 ?
O1 Mg O3 88.384(18) 4 5_565 ?
O2 Mg O3 87.20(2) . 5_565 ?
O2 Mg O3 92.80(2) 5_565 5_565 ?
O3 Mg O3 180.0 . 5_565 ?
O1 Mg O2 41.480(18) 8_455 8_455 ?
O1 Mg O2 138.520(18) 4 8_455 ?
O2 Mg O2 81.251(14) . 8_455 ?
O2 Mg O2 98.748(14) 5_565 8_455 ?
O3 Mg O2 128.107(13) . 8_455 ?
O3 Mg O2 51.893(13) 5_565 8_455 ?
O1 Mg O2 138.520(18) 8_455 4 ?
O1 Mg O2 41.480(18) 4 4 ?
O2 Mg O2 98.749(13) . 4 ?
O2 Mg O2 81.252(14) 5_565 4 ?
O3 Mg O2 51.893(14) . 4 ?
O3 Mg O2 128.107(13) 5_565 4 ?
O2 Mg O2 180.0 8_455 4 ?
O1 Mg O2 110.08(2) 8_455 6_565 ?
O1 Mg O2 69.92(2) 4 6_565 ?
O2 Mg O2 138.22(2) . 6_565 ?
O2 Mg O2 41.78(2) 5_565 6_565 ?
O3 Mg O2 120.50(2) . 6_565 ?
O3 Mg O2 59.51(2) 5_565 6_565 ?
O2 Mg O2 94.558(17) 8_455 6_565 ?
O2 Mg O2 85.443(17) 4 6_565 ?
O1 Mg O2 69.92(2) 8_455 2 ?
O1 Mg O2 110.08(2) 4 2 ?
O2 Mg O2 41.783(19) . 2 ?
O2 Mg O2 138.217(19) 5_565 2 ?
O3 Mg O2 59.50(2) . 2 ?
O3 Mg O2 120.49(2) 5_565 2 ?
O2 Mg O2 85.442(17) 8_455 2 ?
O2 Mg O2 94.557(17) 4 2 ?
O2 Mg O2 180.000(11) 6_565 2 ?
O1 Mg O1 117.58(2) 8_455 6_565 ?
O1 Mg O1 62.42(2) 4 6_565 ?
O2 Mg O1 147.922(18) . 6_565 ?
O2 Mg O1 32.079(18) 5_565 6_565 ?
O3 Mg O1 83.64(2) . 6_565 ?
O3 Mg O1 96.36(2) 5_565 6_565 ?
O2 Mg O1 125.488(14) 8_455 6_565 ?
O2 Mg O1 54.512(14) 4 6_565 ?
O2 Mg O1 37.232(12) 6_565 6_565 ?
O2 Mg O1 142.768(12) 2 6_565 ?
O1 Mg O1 62.42(2) 8_455 2 ?
O1 Mg O1 117.58(2) 4 2 ?
O2 Mg O1 32.078(18) . 2 ?
O2 Mg O1 147.921(18) 5_565 2 ?
O3 Mg O1 96.36(2) . 2 ?
O3 Mg O1 83.64(2) 5_565 2 ?
O2 Mg O1 54.512(14) 8_455 2 ?
O2 Mg O1 125.488(14) 4 2 ?
O2 Mg O1 142.768(12) 6_565 2 ?
O2 Mg O1 37.232(12) 2 2 ?
O1 Mg O1 180.0 6_565 2 ?
O1 S O1 109.89(5) 2 . ?
O1 S O2 108.57(3) 2 2 ?
O1 S O2 110.40(3) . 2 ?
O1 S O2 110.40(3) 2 . ?
O1 S O2 108.57(3) . . ?
O2 S O2 109.01(4) 2 . ?
S O1 Mg 140.38(4) . 4_545 ?
S O1 O2 35.979(19) . . ?
Mg O1 O2 104.41(3) 4_545 . ?
S O1 O1 35.06(2) . 2 ?
Mg O1 O1 145.45(4) 4_545 2 ?
O2 O1 O1 60.69(2) . 2 ?
S O1 O2 35.06(2) . 2 ?
Mg O1 O2 143.63(3) 4_545 2 ?
O2 O1 O2 60.23(3) . 2 ?
O1 O1 O2 59.57(2) 2 2 ?
S O1 O2 132.28(4) . 4_545 ?
Mg O1 O2 47.296(16) 4_545 4_545 ?
O2 O1 O2 112.96(2) . 4_545 ?
O1 O1 O2 106.67(3) 2 4_545 ?
O2 O1 O2 166.13(3) 2 4_545 ?
S O1 O3 166.21(4) . 7_556 ?
Mg O1 O3 47.907(13) 4_545 7_556 ?
O2 O1 O3 149.28(3) . 7_556 ?
O1 O1 O3 149.09(2) 2 7_556 ?
O2 O1 O3 131.17(3) 2 7_556 ?
O2 O1 O3 61.297(19) 4_545 7_556 ?
S O1 O2 114.95(3) . 8_556 ?
Mg O1 O2 43.182(16) 4_545 8_556 ?
O2 O1 O2 88.59(2) . 8_556 ?
O1 O1 O2 148.61(2) 2 8_556 ?
O2 O1 O2 101.04(3) 2 8_556 ?
O2 O1 O2 90.48(2) 4_545 8_556 ?
O3 O1 O2 62.29(2) 7_556 8_556 ?
S O1 O3 95.24(3) . 3_545 ?
Mg O1 O3 46.175(15) 4_545 3_545 ?
O2 O1 O3 59.91(2) . 3_545 ?
O1 O1 O3 105.84(3) 2 3_545 ?
O2 O1 O3 116.25(3) 2 3_545 ?
O2 O1 O3 63.59(2) 4_545 3_545 ?
O3 O1 O3 94.08(2) 7_556 3_545 ?
O2 O1 O3 58.121(18) 8_556 3_545 ?
S O1 O2 122.89(3) . 6_556 ?
Mg O1 O2 96.62(2) 4_545 6_556 ?
O2 O1 O2 158.49(3) . 6_556 ?
O1 O1 O2 99.07(2) 2 6_556 ?
O2 O1 O2 104.48(2) 2 6_556 ?
O2 O1 O2 78.28(2) 4_545 6_556 ?
O3 O1 O2 52.016(17) 7_556 6_556 ?
O2 O1 O2 110.25(2) 8_556 6_556 ?
O3 O1 O2 138.88(2) 3_545 6_556 ?
S O1 O3 104.05(3) . 1_545 ?
Mg O1 O3 97.99(2) 4_545 1_545 ?
O2 O1 O3 119.25(3) . 1_545 ?
O1 O1 O3 68.998(11) 2 1_545 ?
O2 O1 O3 118.36(2) 2 1_545 ?
O2 O1 O3 52.493(17) 4_545 1_545 ?
O3 O1 O3 82.559(18) 7_556 1_545 ?
O2 O1 O3 139.12(2) 8_556 1_545 ?
O3 O1 O3 108.22(2) 3_545 1_545 ?
O2 O1 O3 51.944(14) 6_556 1_545 ?
S O1 O2 110.85(3) . 7_556 ?
Mg O1 O2 76.09(2) 4_545 7_556 ?
O2 O1 O2 109.17(3) . 7_556 ?
O1 O1 O2 136.95(3) 2 7_556 ?
O2 O1 O2 78.80(2) 2 7_556 ?
O2 O1 O2 115.04(3) 4_545 7_556 ?
O3 O1 O2 57.11(2) 7_556 7_556 ?
O2 O1 O2 43.84(2) 8_556 7_556 ?
O3 O1 O2 101.82(2) 3_545 7_556 ?
O2 O1 O2 80.012(17) 6_556 7_556 ?
O3 O1 O2 130.971(19) 1_545 7_556 ?
S O2 Mg 134.44(3) . . ?
S O2 O1 35.452(19) . . ?
Mg O2 O1 162.42(3) . . ?
S O2 O2 35.49(2) . 2 ?
Mg O2 O2 103.91(2) . 2 ?
O1 O2 O2 60.44(2) . 2 ?
S O2 O1 34.546(19) . 2 ?
Mg O2 O1 121.29(3) . 2 ?
O1 O2 O1 59.74(3) . 2 ?
O2 O2 O1 59.33(2) 2 2 ?
S O2 O3 106.04(3) . 3_545 ?
Mg O2 O3 118.79(2) . 3_545 ?
O1 O2 O3 71.32(2) . 3_545 ?
O2 O2 O3 126.90(3) 2 3_545 ?
O1 O2 O3 113.63(3) 2 3_545 ?
S O2 O1 156.94(3) . 4 ?
Mg O2 O1 46.784(17) . 4 ?
O1 O2 O1 133.98(2) . 4 ?
O2 O2 O1 125.90(2) 2 4 ?
O1 O2 O1 166.13(3) 2 4 ?
O3 O2 O1 74.48(2) 3_545 4 ?
S O2 O3 139.50(3) . 5_565 ?
Mg O2 O3 48.294(18) . 5_565 ?
O1 O2 O3 148.94(3) . 5_565 ?
O2 O2 O3 138.78(3) 2 5_565 ?
O1 O2 O3 105.20(3) 2 5_565 ?
O3 O2 O3 94.23(2) 3_545 5_565 ?
O1 O2 O3 62.03(2) 4 5_565 ?
S O2 O1 95.96(3) . 8_455 ?
Mg O2 O1 42.738(15) . 8_455 ?
O1 O2 O1 131.40(3) . 8_455 ?
O2 O2 O1 77.51(3) 2 8_455 ?
O1 O2 O1 78.96(3) 2 8_455 ?
O3 O2 O1 155.50(2) 3_545 8_455 ?
O1 O2 O1 89.52(2) 4 8_455 ?
O3 O2 O1 61.571(18) 5_565 8_455 ?
S O2 O3 102.22(3) . . ?
Mg O2 O3 45.316(14) . . ?
O1 O2 O3 117.29(3) . . ?
O2 O2 O3 66.731(11) 2 . ?
O1 O2 O3 116.40(2) 2 . ?
O3 O2 O3 125.00(2) 3_545 . ?
O1 O2 O3 62.053(18) 4 . ?
O3 O2 O3 93.609(18) 5_565 . ?
O1 O2 O3 58.099(15) 8_455 . ?
S O2 O1 97.36(3) . 6 ?
Mg O2 O1 112.96(2) . 6 ?
O1 O2 O1 84.547(18) . 6 ?
O2 O2 O1 132.165(16) 2 6 ?
O1 O2 O1 75.52(2) 2 6 ?
O3 O2 O1 57.035(18) 3_545 6 ?
O1 O2 O1 101.72(2) 4 6 ?
O3 O2 O1 64.78(2) 5_565 6 ?
O1 O2 O1 110.25(2) 8_455 6 ?
O3 O2 O1 158.03(2) . 6 ?
S O2 O1 79.71(3) . 7_556 ?
Mg O2 O1 94.59(2) . 7_556 ?
O1 O2 O1 70.83(3) . 7_556 ?
O2 O2 O1 58.66(2) 2 7_556 ?
O1 O2 O1 113.52(3) 2 7_556 ?
O3 O2 O1 86.49(2) 3_545 7_556 ?
O1 O2 O1 77.300(18) 4 7_556 ?
O3 O2 O1 137.31(2) 5_565 7_556 ?
O1 O2 O1 108.33(2) 8_455 7_556 ?
O3 O2 O1 53.629(14) . 7_556 ?
O1 O2 O1 141.40(2) 6 7_556 ?
Mg O3 Mg 123.32(4) . 2 ?
Mg O3 O2 110.707(16) . 3_455 ?
Mg O3 O2 89.660(14) 2 3_455 ?
Mg O3 O2 89.660(14) . 4 ?
Mg O3 O2 110.706(16) 2 4 ?
O2 O3 O2 137.04(4) 3_455 4 ?
Mg O3 O2 162.78(3) . 6_566 ?
Mg O3 O2 44.508(13) 2 6_566 ?
O2 O3 O2 83.512(18) 3_455 6_566 ?
O2 O3 O2 85.77(2) 4 6_566 ?
Mg O3 O2 44.508(13) . 5_565 ?
Mg O3 O2 162.78(3) 2 5_565 ?
O2 O3 O2 85.77(2) 3_455 5_565 ?
O2 O3 O2 83.513(18) 4 5_565 ?
O2 O3 O2 150.46(4) 6_566 5_565 ?
Mg O3 O1 43.710(14) . 8_455 ?
Mg O3 O1 106.17(3) 2 8_455 ?
O2 O3 O1 70.950(19) 3_455 8_455 ?
O2 O3 O1 132.004(17) 4 8_455 ?
O2 O3 O1 142.000(19) 6_566 8_455 ?
O2 O3 O1 56.677(18) 5_565 8_455 ?
Mg O3 O1 106.17(3) . 7_556 ?
Mg O3 O1 43.710(14) 2 7_556 ?
O2 O3 O1 132.004(17) 3_455 7_556 ?
O2 O3 O1 70.949(19) 4 7_556 ?
O2 O3 O1 56.677(18) 6_566 7_556 ?
O2 O3 O1 142.000(19) 5_565 7_556 ?
O1 O3 O1 124.18(4) 8_455 7_556 ?
Mg O3 O1 121.48(2) . 3_455 ?
Mg O3 O1 42.209(12) 2 3_455 ?
O2 O3 O1 48.763(16) 3_455 3_455 ?
O2 O3 O1 145.867(18) 4 3_455 ?
O2 O3 O1 60.309(17) 6_566 3_455 ?
O2 O3 O1 127.784(17) 5_565 3_455 ?
O1 O3 O1 81.702(18) 8_455 3_455 ?
O1 O3 O1 85.92(2) 7_556 3_455 ?
Mg O3 O1 42.209(12) . 4 ?
Mg O3 O1 121.48(2) 2 4 ?
O2 O3 O1 145.867(18) 3_455 4 ?
O2 O3 O1 48.764(16) 4 4 ?
O2 O3 O1 127.784(17) 6_566 4 ?
O2 O3 O1 60.309(17) 5_565 4 ?
O1 O3 O1 85.92(2) 8_455 4 ?
O1 O3 O1 81.702(18) 7_556 4 ?
O1 O3 O1 153.38(4) 3_455 4 ?
Mg O3 O2 82.66(2) . 2 ?
Mg O3 O2 41.883(16) 2 2 ?
O2 O3 O2 95.691(15) 3_455 2 ?
O2 O3 O2 125.00(2) 4 2 ?
O2 O3 O2 86.391(18) 6_566 2 ?
O2 O3 O2 122.10(2) 5_565 2 ?
O1 O3 O2 69.26(2) 8_455 2 ?
O1 O3 O2 59.61(2) 7_556 2 ?
O1 O3 O2 54.352(16) 3_455 2 ?
O1 O3 O2 99.20(2) 4 2 ?
Mg O3 O2 41.883(16) . . ?
Mg O3 O2 82.66(2) 2 . ?
O2 O3 O2 125.00(3) 3_455 . ?
O2 O3 O2 95.691(15) 4 . ?
O2 O3 O2 122.10(2) 6_566 . ?
O2 O3 O2 86.391(18) 5_565 . ?
O1 O3 O2 59.61(2) 8_455 . ?
O1 O3 O2 69.26(2) 7_556 . ?
O1 O3 O2 99.20(2) 3_455 . ?
O1 O3 O2 54.352(16) 4 . ?
O2 O3 O2 46.54(2) 2 . ?
Mg O3 H 106.9(11) . . ?
Mg O3 H 107.9(11) 2 . ?
O2 O3 H 118.4(11) 3_455 . ?
O2 O3 H 20.4(11) 4 . ?
O2 O3 H 72.5(11) 6_566 . ?
O2 O3 H 88.8(11) 5_565 . ?
O1 O3 H 144.6(11) 8_455 . ?
O1 O3 H 77.0(11) 7_556 . ?
O1 O3 H 131.4(11) 3_455 . ?
O1 O3 H 68.2(11) 4 . ?
O2 O3 H 136.4(11) 2 . ?
O2 O3 H 115.8(11) . . ?
Mg O3 H 107.9(11) . 2 ?
Mg O3 H 106.9(11) 2 2 ?
O2 O3 H 20.4(11) 3_455 2 ?
O2 O3 H 118.4(11) 4 2 ?
O2 O3 H 88.8(11) 6_566 2 ?
O2 O3 H 72.5(11) 5_565 2 ?
O1 O3 H 77.0(11) 8_455 2 ?
O1 O3 H 144.6(11) 7_556 2 ?
O1 O3 H 68.2(11) 3_455 2 ?
O1 O3 H 131.4(11) 4 2 ?
O2 O3 H 115.8(11) 2 2 ?
O2 O3 H 136.4(11) . 2 ?
H O3 H 102(2) . 2 ?

loop_
_geom_bond_atom_site_label_1
_geom_bond_atom_site_label_2
_geom_bond_distance
_geom_bond_site_symmetry_2
_geom_bond_publ_flag
Mg O1 2.0232(6) 8_455 ?
Mg O1 2.0232(6) 4 ?
Mg O2 2.0401(5) . ?
Mg O2 2.0401(5) 5_565 ?
Mg O3 2.1726(4) . ?
Mg O3 2.1726(4) 5_565 ?
Mg O2 3.4941(7) 8_455 ?
Mg O2 3.4942(7) 4 ?
Mg O2 3.5131(6) 6_565 ?
Mg O2 3.5131(6) 2 ?
Mg O1 3.8888(7) 6_565 ?
Mg O1 3.8888(7) 2 ?
S O1 1.4621(5) 2 ?
S O1 1.4621(5) . ?
S O2 1.4809(5) 2 ?
S O2 1.4809(5) . ?
O1 O2 2.3895(8) . ?
O1 O1 2.3937(11) 2 ?
O1 O2 2.4166(8) 2 ?
O1 O2 2.7691(8) 4_545 ?
O1 O3 2.9267(7) 7_556 ?
O1 O2 2.9736(9) 8_556 ?
O1 O3 3.0103(7) 3_545 ?
O1 O2 3.2973(8) 6_556 ?
O1 O3 3.3395(10) 1_545 ?
O1 O2 3.3993(9) 7_556 ?
O2 O2 2.4115(11) 2 ?
O2 O3 2.7495(7) 3_545 ?
O2 O3 2.9067(7) 5_565 ?
O2 O3 3.0521(9) . ?
O3 H 0.812(15) . ?
O3 H 0.812(15) 2 ?

loop_
_geom_hbond_atom_site_label_D
_geom_hbond_atom_site_label_H
_geom_hbond_atom_site_label_A
_geom_hbond_distance_DH
_geom_hbond_distance_HA
_geom_hbond_distance_DA
_geom_hbond_angle_DHA
_geom_hbond_site_symmetry_A
_geom_hbond_publ_flag
O3 H O2 0.812(15) 2.008(15) 2.7495(7) 151.5(15) 4 yes
